data_1546593
loop_
_publ_author_name
'Zhao, Yi'
'Mandadapu, Vijaybabu'
'Iranmanesh, Hasti'
'Beves, Jonathon E.'
'Day, Anthony I.'

_publ_section_title
;
 The Inheritance Angle: A Determinant for the Number of Members in the
 Substituted Cucurbit[n]uril Family.
;
_journal_name_full 'Organic letters'
_journal_paper_doi 10.1021/acs.orglett.7b01786
_journal_year 2017
_chemical_formula_moiety 'C10 H12 N4 O4'
_chemical_formula_sum 'C10 H12 N4 O4'
_chemical_formula_weight 252.24
_space_group_crystal_system monoclinic
_space_group_IT_number 14
_space_group_name_Hall '-P 2ybc'
_space_group_name_H-M_alt 'P 1 21/c 1'
_symmetry_space_group_name_Hall '-P 2ybc'
_symmetry_space_group_name_H-M 'P 1 21/c 1'
_atom_sites_solution_hydrogens geom
_atom_sites_solution_primary direct
_audit_creation_date 2016-11-04
_audit_creation_method
;
Olex2 1.2
(compiled Sep  9 2016 15:39:09 for OlexSys, GUI svn.r5227)
;
_cell_angle_alpha 90
_cell_angle_beta 117.06(2)
_cell_angle_gamma 90
_cell_formula_units_Z 4
_cell_length_a 12.906(8)
_cell_length_b 7.767(4)
_cell_length_c 12.122(7)
_cell_measurement_reflns_used 6159
_cell_measurement_temperature 150.0
_cell_measurement_theta_max 27.0755
_cell_measurement_theta_min 5.244
_cell_volume 1082.1(11)
_computing_cell_refinement '<i>APEX2 </i>(Bruker, 2007)'
_computing_data_collection '<i>APEX2 </i>(Bruker, 2007)'
_computing_data_reduction '<i>APEX2 </i>(Bruker, 2007)'
_computing_molecular_graphics 'Olex2 (Dolomanov et al., 2009)'
_computing_publication_material 'Olex2 (Dolomanov et al., 2009)'
_computing_structure_refinement 'ShelXL (Sheldrick, 2015)'
_computing_structure_solution '<i>SHELXS-97</i> (Sheldrick, 2008)'
_diffrn_ambient_temperature 150.0
_diffrn_measured_fraction_theta_full 0.992
_diffrn_measured_fraction_theta_max 0.986
_diffrn_measurement_device_type 'Bruker kappa APEXII CCD Diffractometer'
_diffrn_measurement_method '\f scans, and \w scans with \k offsets'
_diffrn_radiation_type MoK\a
_diffrn_radiation_wavelength 0.71073
_diffrn_reflns_av_R_equivalents 0.0456
_diffrn_reflns_av_unetI/netI 0.0354
_diffrn_reflns_Laue_measured_fraction_full 0.992
_diffrn_reflns_Laue_measured_fraction_max 0.986
_diffrn_reflns_limit_h_max 16
_diffrn_reflns_limit_h_min -16
_diffrn_reflns_limit_k_max 9
_diffrn_reflns_limit_k_min -9
_diffrn_reflns_limit_l_max 13
_diffrn_reflns_limit_l_min -15
_diffrn_reflns_number 10325
_diffrn_reflns_point_group_measured_fraction_full 0.992
_diffrn_reflns_point_group_measured_fraction_max 0.986
_diffrn_reflns_theta_full 26.000
_diffrn_reflns_theta_max 27.080
_diffrn_reflns_theta_min 3.165
_diffrn_source 'Incoatec I\mS microfocus X-ray source'
_exptl_absorpt_coefficient_mu 0.122
_exptl_absorpt_correction_T_max 0.98
_exptl_absorpt_correction_T_min 0.97
_exptl_absorpt_correction_type multi-scan
_exptl_absorpt_process_details 'SADABS (Bruker, 2001)'
_exptl_crystal_colour colourless
_exptl_crystal_colour_primary colourless
_exptl_crystal_density_diffrn 1.548
_exptl_crystal_description block
_exptl_crystal_F_000 528
_exptl_crystal_size_max 0.4
_exptl_crystal_size_mid 0.17
_exptl_crystal_size_min 0.13
_refine_diff_density_max 0.274
_refine_diff_density_min -0.210
_refine_diff_density_rms 0.048
_refine_ls_extinction_method none
_refine_ls_goodness_of_fit_ref 1.055
_refine_ls_hydrogen_treatment constr
_refine_ls_matrix_type full
_refine_ls_number_parameters 163
_refine_ls_number_reflns 2351
_refine_ls_number_restraints 0
_refine_ls_restrained_S_all 1.055
_refine_ls_R_factor_all 0.0413
_refine_ls_R_factor_gt 0.0375
_refine_ls_shift/su_max 0.000
_refine_ls_shift/su_mean 0.000
_refine_ls_structure_factor_coef Fsqd
_refine_ls_weighting_details 'w=1/[\s^2^(Fo^2^)+(0.0491P)^2^+0.3598P] where P=(Fo^2^+2Fc^2^)/3'
_refine_ls_weighting_scheme calc
_refine_ls_wR_factor_gt 0.0997
_refine_ls_wR_factor_ref 0.1025
_reflns_Friedel_coverage 0.000
_reflns_number_gt 2096
_reflns_number_total 2351
_reflns_threshold_expression 'I > 2\s(I)'
_cod_data_source_file ol7b01786_si_002.cif
_cod_data_source_block cyclobutanogylcoluril
_cod_depositor_comments
;
The following automatic conversions were performed:

'_exptl_absorpt_correction_type' value 'Multi-scan' changed to
'multi-scan' according to
/home/data/users/saulius/crontab/automatic-downloads/rss-feeds/ACS/lib/dictionaries/cif_core.dic
dictionary named 'cif_core.dic' version 2.4.2 from 2011-04-26.

Automatic conversion script
Id: cif_fix_values 4973 2017-02-22 13:04:09Z antanas 
;
_cod_original_cell_volume 1082.2(11)
_cod_database_code 1546593
_shelx_space_group_comment
;
The symmetry employed for this shelxl refinement is uniquely defined
by the following loop, which should always be used as a source of
symmetry information in preference to the above space-group names.
They are only intended as comments.
;
_olex2_refinement_description
;
1. Fixed Uiso
 At 1.2 times of:
  All C(H,H) groups
2.a Secondary CH2 refined with riding coordinates:
 C1(H1A,H1B), C2(H2A,H2B), C6(H6A,H6B), C7(H7A,H7B), C9(H9A,H9B), C10(H10A,H10B)
;
_shelx_shelxl_version_number 2014/7
_olex2_submission_special_instructions 'No special instructions were received'

loop_
_space_group_symop_operation_xyz
'x, y, z'
'-x, y+1/2, -z+1/2'
'-x, -y, -z'
'x, -y-1/2, z-1/2'

loop_
_atom_site_label
_atom_site_type_symbol
_atom_site_fract_x
_atom_site_fract_y
_atom_site_fract_z
_atom_site_U_iso_or_equiv
_atom_site_adp_type
_atom_site_occupancy
_atom_site_site_symmetry_order
_atom_site_calc_flag
_atom_site_refinement_flags_posn
O1 O 0.73404(9) 0.55172(13) 0.85213(9) 0.0323(2) Uani 1 1 d .
O2 O 0.52234(8) 0.25249(13) 0.65250(9) 0.0315(2) Uani 1 1 d .
O3 O 0.97004(8) 0.27903(13) 0.88328(9) 0.0297(2) Uani 1 1 d .
O4 O 0.75848(8) -0.02295(12) 0.69006(9) 0.0286(2) Uani 1 1 d .
N1 N 0.63785(9) 0.47431(14) 0.64061(10) 0.0216(2) Uani 1 1 d .
N2 N 0.64820(8) 0.21047(14) 0.56653(9) 0.0212(2) Uani 1 1 d .
N3 N 0.84688(9) 0.48593(14) 0.74960(9) 0.0219(2) Uani 1 1 d .
N4 N 0.85765(8) 0.22407(14) 0.67386(10) 0.0220(2) Uani 1 1 d .
C1 C 0.83692(12) 0.59359(18) 0.84197(13) 0.0300(3) Uani 1 1 d .
H1A H 0.9059 0.5766 0.9231 0.036 Uiso 1 1 calc R
H1B H 0.8345 0.7161 0.8185 0.036 Uiso 1 1 calc R
C2 C 0.63407(12) 0.58096(19) 0.73691(13) 0.0305(3) Uani 1 1 d .
H2A H 0.6308 0.7038 0.7137 0.037 Uiso 1 1 calc R
H2B H 0.5630 0.5541 0.7453 0.037 Uiso 1 1 calc R
C3 C 0.59617(10) 0.30585(16) 0.62534(11) 0.0213(3) Uani 1 1 d .
C4 C 0.75161(10) 0.30027(16) 0.57853(11) 0.0195(3) Uani 1 1 d .
C5 C 0.74513(10) 0.47742(15) 0.62910(11) 0.0188(3) Uani 1 1 d .
C6 C 0.74863(11) 0.56598(18) 0.51651(12) 0.0269(3) Uani 1 1 d .
H6A H 0.8193 0.6361 0.5382 0.032 Uiso 1 1 calc R
H6B H 0.6774 0.6321 0.4643 0.032 Uiso 1 1 calc R
C7 C 0.75322(12) 0.38372(19) 0.46349(13) 0.0298(3) Uani 1 1 d .
H7A H 0.6838 0.3564 0.3847 0.036 Uiso 1 1 calc R
H7B H 0.8257 0.3618 0.4568 0.036 Uiso 1 1 calc R
C8 C 0.89754(10) 0.32360(16) 0.78130(11) 0.0215(3) Uani 1 1 d .
C9 C 0.85969(11) 0.03818(17) 0.68364(14) 0.0285(3) Uani 1 1 d .
H9A H 0.8635 -0.0130 0.6108 0.034 Uiso 1 1 calc R
H9B H 0.9300 0.0019 0.7588 0.034 Uiso 1 1 calc R
C10 C 0.65685(12) 0.02486(17) 0.58109(13) 0.0283(3) Uani 1 1 d .
H10A H 0.5871 -0.0196 0.5859 0.034 Uiso 1 1 calc R
H10B H 0.6593 -0.0277 0.5079 0.034 Uiso 1 1 calc R

loop_
_atom_site_aniso_label
_atom_site_aniso_U_11
_atom_site_aniso_U_22
_atom_site_aniso_U_33
_atom_site_aniso_U_23
_atom_site_aniso_U_13
_atom_site_aniso_U_12
O1 0.0416(6) 0.0343(5) 0.0250(5) -0.0036(4) 0.0186(4) 0.0023(4)
O2 0.0190(4) 0.0397(6) 0.0390(6) 0.0060(4) 0.0161(4) -0.0021(4)
O3 0.0186(4) 0.0361(5) 0.0253(5) 0.0058(4) 0.0021(4) -0.0007(4)
O4 0.0266(5) 0.0244(5) 0.0320(5) 0.0034(4) 0.0107(4) 0.0013(4)
N1 0.0183(5) 0.0246(5) 0.0242(5) 0.0010(4) 0.0119(4) 0.0022(4)
N2 0.0168(5) 0.0239(5) 0.0210(5) -0.0011(4) 0.0070(4) -0.0017(4)
N3 0.0188(5) 0.0242(5) 0.0189(5) 0.0006(4) 0.0053(4) -0.0026(4)
N4 0.0162(5) 0.0262(5) 0.0237(5) 0.0010(4) 0.0091(4) 0.0030(4)
C1 0.0342(7) 0.0255(6) 0.0250(7) -0.0048(5) 0.0089(5) -0.0026(5)
C2 0.0331(7) 0.0303(7) 0.0334(7) -0.0011(6) 0.0196(6) 0.0072(5)
C3 0.0145(5) 0.0280(6) 0.0190(6) 0.0043(5) 0.0054(4) 0.0013(4)
C4 0.0163(5) 0.0244(6) 0.0179(6) 0.0004(4) 0.0080(4) 0.0007(4)
C5 0.0158(5) 0.0226(6) 0.0181(6) 0.0021(4) 0.0078(5) -0.0001(4)
C6 0.0261(6) 0.0327(7) 0.0232(6) 0.0085(5) 0.0123(5) 0.0007(5)
C7 0.0339(7) 0.0381(8) 0.0226(7) 0.0036(5) 0.0172(6) 0.0014(6)
C8 0.0136(5) 0.0268(6) 0.0239(6) 0.0023(5) 0.0084(5) -0.0030(4)
C9 0.0239(6) 0.0271(7) 0.0346(7) 0.0000(5) 0.0133(5) 0.0068(5)
C10 0.0255(6) 0.0241(6) 0.0298(7) -0.0031(5) 0.0077(5) -0.0030(5)

loop_
_atom_type_symbol
_atom_type_description
_atom_type_scat_dispersion_real
_atom_type_scat_dispersion_imag
_atom_type_scat_source
C C 0.0033 0.0016 'International Tables Vol C Tables 4.2.6.8 and 6.1.1.4'
H H 0.0000 0.0000 'International Tables Vol C Tables 4.2.6.8 and 6.1.1.4'
N N 0.0061 0.0033 'International Tables Vol C Tables 4.2.6.8 and 6.1.1.4'
O O 0.0106 0.0060 'International Tables Vol C Tables 4.2.6.8 and 6.1.1.4'

loop_
_geom_angle_atom_site_label_1
_geom_angle_atom_site_label_2
_geom_angle_atom_site_label_3
_geom_angle
C2 O1 C1 110.05(11)
C10 O4 C9 110.06(11)
C2 N1 C5 116.75(10)
C3 N1 C2 119.37(11)
C3 N1 C5 109.24(10)
C3 N2 C4 109.13(10)
C3 N2 C10 119.62(11)
C10 N2 C4 116.64(10)
C1 N3 C5 116.43(11)
C8 N3 C1 120.34(11)
C8 N3 C5 109.40(10)
C8 N4 C4 109.26(10)
C8 N4 C9 119.38(11)
C9 N4 C4 116.48(10)
O1 C1 N3 110.39(11)
O1 C1 H1A 109.6
O1 C1 H1B 109.6
N3 C1 H1A 109.6
N3 C1 H1B 109.6
H1A C1 H1B 108.1
O1 C2 N1 110.56(11)
O1 C2 H2A 109.5
O1 C2 H2B 109.5
N1 C2 H2A 109.5
N1 C2 H2B 109.5
H2A C2 H2B 108.1
O2 C3 N1 125.97(12)
O2 C3 N2 125.27(12)
N2 C3 N1 108.66(10)
N2 C4 N4 111.91(11)
N2 C4 C5 104.93(10)
N2 C4 C7 119.95(10)
N4 C4 C5 104.57(10)
N4 C4 C7 119.52(11)
C5 C4 C7 90.57(10)
N1 C5 N3 111.62(11)
N1 C5 C4 104.63(9)
N1 C5 C6 120.22(10)
N3 C5 C4 104.78(9)
N3 C5 C6 119.35(11)
C4 C5 C6 91.01(10)
C5 C6 H6A 113.8
C5 C6 H6B 113.8
C5 C6 C7 88.96(10)
H6A C6 H6B 111.0
C7 C6 H6A 113.8
C7 C6 H6B 113.8
C4 C7 C6 89.45(10)
C4 C7 H7A 113.7
C4 C7 H7B 113.7
C6 C7 H7A 113.7
C6 C7 H7B 113.7
H7A C7 H7B 111.0
O3 C8 N3 126.00(12)
O3 C8 N4 125.37(12)
N3 C8 N4 108.46(10)
O4 C9 N4 110.72(10)
O4 C9 H9A 109.5
O4 C9 H9B 109.5
N4 C9 H9A 109.5
N4 C9 H9B 109.5
H9A C9 H9B 108.1
O4 C10 N2 111.07(10)
O4 C10 H10A 109.4
O4 C10 H10B 109.4
N2 C10 H10A 109.4
N2 C10 H10B 109.4
H10A C10 H10B 108.0

loop_
_geom_bond_atom_site_label_1
_geom_bond_atom_site_label_2
_geom_bond_distance
O1 C1 1.426(2)
O1 C2 1.4239(19)
O2 C3 1.2140(16)
O3 C8 1.2129(16)
O4 C9 1.4248(18)
O4 C10 1.4237(17)
N1 C2 1.4502(18)
N1 C3 1.3947(17)
N1 C5 1.4535(17)
N2 C3 1.3941(17)
N2 C4 1.4534(17)
N2 C10 1.4506(18)
N3 C1 1.4492(18)
N3 C5 1.4551(16)
N3 C8 1.3916(17)
N4 C4 1.4560(16)
N4 C8 1.3960(18)
N4 C9 1.4481(19)
C1 H1A 0.9900
C1 H1B 0.9900
C2 H2A 0.9900
C2 H2B 0.9900
C4 C5 1.5241(18)
C4 C7 1.5464(19)
C5 C6 1.5472(18)
C6 H6A 0.9900
C6 H6B 0.9900
C6 C7 1.567(2)
C7 H7A 0.9900
C7 H7B 0.9900
C9 H9A 0.9900
C9 H9B 0.9900
C10 H10A 0.9900
C10 H10B 0.9900

loop_
_geom_torsion_atom_site_label_1
_geom_torsion_atom_site_label_2
_geom_torsion_atom_site_label_3
_geom_torsion_atom_site_label_4
_geom_torsion
N1 C5 C6 C7 -106.74(12)
N2 C4 C5 N1 -0.52(12)
N2 C4 C5 N3 117.05(10)
N2 C4 C5 C6 -122.18(10)
N2 C4 C7 C6 108.52(12)
N3 C5 C6 C7 108.49(12)
N4 C4 C5 N1 -118.44(11)
N4 C4 C5 N3 -0.88(12)
N4 C4 C5 C6 119.89(10)
N4 C4 C7 C6 -106.27(12)
C1 O1 C2 N1 60.48(15)
C1 N3 C5 N1 -38.48(14)
C1 N3 C5 C4 -151.17(11)
C1 N3 C5 C6 109.09(14)
C1 N3 C8 O3 -27.16(18)
C1 N3 C8 N4 157.38(11)
C2 O1 C1 N3 -61.06(14)
C2 N1 C3 O2 26.83(18)
C2 N1 C3 N2 -156.76(11)
C2 N1 C5 N3 37.98(14)
C2 N1 C5 C4 150.75(11)
C2 N1 C5 C6 -109.28(14)
C3 N1 C2 O1 85.15(14)
C3 N1 C5 N3 -101.29(11)
C3 N1 C5 C4 11.49(12)
C3 N1 C5 C6 111.46(12)
C3 N2 C4 N4 102.21(12)
C3 N2 C4 C5 -10.61(12)
C3 N2 C4 C7 -110.14(13)
C3 N2 C10 O4 -85.85(15)
C4 N2 C3 O2 -165.22(11)
C4 N2 C3 N1 18.34(13)
C4 N2 C10 O4 49.15(15)
C4 N4 C8 O3 165.36(12)
C4 N4 C8 N3 -19.15(13)
C4 N4 C9 O4 -50.46(15)
C4 C5 C6 C7 0.88(9)
C5 N1 C2 O1 -49.87(15)
C5 N1 C3 O2 164.87(12)
C5 N1 C3 N2 -18.73(13)
C5 N3 C1 O1 50.89(15)
C5 N3 C8 O3 -166.00(12)
C5 N3 C8 N4 18.55(13)
C5 C4 C7 C6 0.88(9)
C5 C6 C7 C4 -0.86(9)
C7 C4 C5 N1 120.78(10)
C7 C4 C5 N3 -121.66(11)
C7 C4 C5 C6 -0.89(9)
C8 N3 C1 O1 -85.21(14)
C8 N3 C5 N1 102.15(11)
C8 N3 C5 C4 -10.54(12)
C8 N3 C5 C6 -110.28(12)
C8 N4 C4 N2 -101.07(12)
C8 N4 C4 C5 11.97(12)
C8 N4 C4 C7 111.12(13)
C8 N4 C9 O4 84.24(14)
C9 O4 C10 N2 -59.91(14)
C9 N4 C4 N2 37.93(15)
C9 N4 C4 C5 150.97(11)
C9 N4 C4 C7 -109.88(14)
C9 N4 C8 O3 27.74(18)
C9 N4 C8 N3 -156.77(10)
C10 O4 C9 N4 60.54(14)
C10 N2 C3 O2 -27.21(17)
C10 N2 C3 N1 156.35(10)
C10 N2 C4 N4 -37.20(15)
C10 N2 C4 C5 -150.02(11)
C10 N2 C4 C7 110.45(13)
